data_7031003
loop_
_publ_author_name
'Lin, Chang-Gen'
'Chen, Wei'
'Long, De-Liang'
'Cronin, Leroy'
'Song, Yu-Fei'

_publ_section_title
;
 Step-by-step covalent modification of Cr-templated Anderson-type
 polyoxometalates.
;
_journal_issue 23
_journal_name_full 'Dalton transactions (Cambridge, England : 2003)'
_journal_page_first 8587
_journal_page_last 8590
_journal_paper_doi 10.1039/c4dt00033a
_journal_volume 43
_journal_year 2014
_chemical_formula_sum 'C53 H144 Cr Mo6 N3 O37'
_chemical_formula_weight 2043.35
_chemical_name_systematic
;
 ?
;
_space_group_IT_number 19
_symmetry_cell_setting orthorhombic
_symmetry_space_group_name_Hall 'P 2ac 2ab'
_symmetry_space_group_name_H-M 'P 21 21 21'
_atom_sites_solution_hydrogens geom
_atom_sites_solution_primary direct
_atom_sites_solution_secondary difmap
_audit_creation_method SHELXL-97
_cell_angle_alpha 90.00
_cell_angle_beta 90.00
_cell_angle_gamma 90.00
_cell_formula_units_Z 4
_cell_length_a 14.924(3)
_cell_length_b 21.749(4)
_cell_length_c 25.646(5)
_cell_measurement_reflns_used 31886
_cell_measurement_temperature 153(2)
_cell_measurement_theta_max 29.1
_cell_measurement_theta_min 2.29
_cell_volume 8324(3)
_computing_cell_refinement 'CrystalClear (Rigaku Inc., 2008)'
_computing_data_collection 'CrystalClear (Rigaku Inc., 2008)'
_computing_data_reduction 'CrystalClear (Rigaku Inc., 2008)'
_computing_molecular_graphics Mercury
_computing_publication_material WinGX
_computing_structure_refinement 'SHELXL-97 (Sheldrick, 2008)'
_computing_structure_solution 'SHELXS-97 (Sheldrick, 2008)'
_diffrn_ambient_temperature 153(2)
_diffrn_measured_fraction_theta_full 0.997
_diffrn_measured_fraction_theta_max 0.997
_diffrn_measurement_device_type 'Rigaku Inc'
_diffrn_measurement_method '\w & \p scans'
_diffrn_radiation_monochromator graphite
_diffrn_radiation_source 'fine-focus sealed tube'
_diffrn_radiation_type MoK\a
_diffrn_radiation_wavelength 0.71073
_diffrn_reflns_av_R_equivalents 0.0399
_diffrn_reflns_av_sigmaI/netI 0.0515
_diffrn_reflns_limit_h_max 18
_diffrn_reflns_limit_h_min -18
_diffrn_reflns_limit_k_max 26
_diffrn_reflns_limit_k_min -26
_diffrn_reflns_limit_l_max 31
_diffrn_reflns_limit_l_min -16
_diffrn_reflns_number 41875
_diffrn_reflns_theta_full 26.00
_diffrn_reflns_theta_max 26.00
_diffrn_reflns_theta_min 2.29
_diffrn_standards_decay_% none
_exptl_absorpt_coefficient_mu 1.083
_exptl_absorpt_correction_T_max 1.000
_exptl_absorpt_correction_T_min 0.582
_exptl_absorpt_correction_type empirical
_exptl_absorpt_process_details DTABSCOR
_exptl_crystal_colour violet
_exptl_crystal_density_diffrn 1.630
_exptl_crystal_density_meas ?
_exptl_crystal_density_method 'not measured'
_exptl_crystal_description block
_exptl_crystal_F_000 4220
_exptl_crystal_size_max 0.46
_exptl_crystal_size_mid 0.26
_exptl_crystal_size_min 0.22
_refine_diff_density_max 0.94
_refine_diff_density_min -0.53
_refine_diff_density_rms 0.09
_refine_ls_abs_structure_details 'Flack H D (1983), Acta Cryst. A39, 876-881'
_refine_ls_abs_structure_Flack 0.01(3)
_refine_ls_extinction_coef 0.00011(4)
_refine_ls_extinction_expression Fc^*^=kFc[1+0.001xFc^2^\l^3^/sin(2\q)]^-1/4^
_refine_ls_extinction_method SHELXL
_refine_ls_goodness_of_fit_ref 1.066
_refine_ls_hydrogen_treatment constr
_refine_ls_matrix_type full
_refine_ls_number_parameters 917
_refine_ls_number_reflns 16220
_refine_ls_number_restraints 4
_refine_ls_restrained_S_all 1.066
_refine_ls_R_factor_all 0.0413
_refine_ls_R_factor_gt 0.0396
_refine_ls_shift/su_max 0.001
_refine_ls_shift/su_mean 0.000
_refine_ls_structure_factor_coef Fsqd
_refine_ls_weighting_details 'calc w=1/[\s^2^(Fo^2^)+(0.0389P)^2^+5.6892P] where P=(Fo^2^+2Fc^2^)/3'
_refine_ls_weighting_scheme calc
_refine_ls_wR_factor_gt 0.0899
_refine_ls_wR_factor_ref 0.0910
_reflns_number_gt 15715
_reflns_number_total 16220
_reflns_threshold_expression >2\s(I)
_cod_data_source_file c4dt00033a2.cif
_cod_data_source_block 1
_cod_depositor_comments
;
The following automatic conversions were performed:

'_symmetry_cell_setting' value 'Orthorhombic' changed to
'orthorhombic' according to
/usr/data/users/saulius/crontab/automatic-downloads/rss-feeds/RSC/lib/dictionaries/cif_core.dic
dictionary named 'cif_core.dic' version 2.4.2 from 2011-04-26.

Automatic conversion script
Id: cif_fix_values 2281 2013-09-26 08:29:07Z andrius 

The following automatic conversions were performed:

'_exptl_crystal_density_meas' value 'none' was changed to '?' - the
value is perceived as not measured.

Automatic conversion script
Id: cif_fix_values 3008 2015-01-20 13:52:24Z robertas 
;
_cod_original_sg_symbol_H-M P212121
_cod_database_code 7031003

loop_
_symmetry_equiv_pos_as_xyz
'x, y, z'
'-x+1/2, -y, z+1/2'
'-x, y+1/2, -z+1/2'
'x+1/2, -y+1/2, -z'

loop_
_atom_site_label
_atom_site_type_symbol
_atom_site_fract_x
_atom_site_fract_y
_atom_site_fract_z
_atom_site_U_iso_or_equiv
_atom_site_adp_type
_atom_site_occupancy
_atom_site_symmetry_multiplicity
_atom_site_calc_flag
_atom_site_refinement_flags
_atom_site_disorder_assembly
_atom_site_disorder_group
Mo1 Mo 0.98634(3) 0.169301(19) 0.198928(16) 0.01646(9) Uani 1 1 d . . .
Mo2 Mo 0.97922(3) 0.218055(19) 0.321493(16) 0.01719(9) Uani 1 1 d . . .
Mo3 Mo 0.77934(3) 0.22981(2) 0.382028(16) 0.02026(10) Uani 1 1 d . . .
Mo4 Mo 0.59082(3) 0.200901(19) 0.317675(17) 0.01831(10) Uani 1 1 d . . .
Mo5 Mo 0.59985(3) 0.155599(19) 0.191970(17) 0.01917(10) Uani 1 1 d . . .
Mo6 Mo 0.79734(3) 0.138588(19) 0.133808(16) 0.01721(9) Uani 1 1 d . . .
Cr1 Cr 0.78833(5) 0.18754(3) 0.25709(3) 0.01371(14) Uani 1 1 d . . .
O1 O 0.8502(2) 0.12163(14) 0.21943(12) 0.0146(7) Uani 1 1 d . . .
O2 O 0.89844(19) 0.23526(14) 0.24632(12) 0.0153(7) Uani 1 1 d . . .
H2 H 0.8925 0.2786 0.2337 0.018 Uiso 1 1 calc R . .
O3 O 1.0284(2) 0.10125(16) 0.17659(14) 0.0236(8) Uani 1 1 d . . .
O4 O 1.0091(2) 0.15543(15) 0.27142(13) 0.0206(7) Uani 1 1 d . . .
O5 O 1.0646(2) 0.22406(17) 0.18400(14) 0.0247(8) Uani 1 1 d . . .
O6 O 1.0534(2) 0.27578(17) 0.30768(14) 0.0261(8) Uani 1 1 d . . .
O7 O 1.0218(2) 0.18131(16) 0.37441(14) 0.0279(8) Uani 1 1 d . . .
O8 O 0.8872(2) 0.26766(15) 0.35369(13) 0.0218(7) Uani 1 1 d . . .
O9 O 0.8436(2) 0.16194(14) 0.32337(13) 0.0160(7) Uani 1 1 d . . .
O10 O 0.8202(2) 0.18874(19) 0.43263(14) 0.0337(9) Uani 1 1 d . . .
O11 O 0.7343(3) 0.29413(18) 0.40896(16) 0.0360(10) Uani 1 1 d . . .
O12 O 0.6748(2) 0.17966(15) 0.37100(13) 0.0197(7) Uani 1 1 d . . .
O13 O 0.7254(2) 0.24943(14) 0.29930(12) 0.0171(7) Uani 1 1 d . . .
H13 H 0.7240 0.2929 0.2867 0.021 Uiso 1 1 calc R . .
O14 O 0.5447(2) 0.26690(17) 0.34177(15) 0.0292(9) Uani 1 1 d . . .
O15 O 0.5141(2) 0.14475(16) 0.32956(14) 0.0272(8) Uani 1 1 d . . .
O16 O 0.5709(2) 0.21616(16) 0.24383(14) 0.0220(7) Uani 1 1 d . . .
O17 O 0.5259(2) 0.09784(17) 0.20690(15) 0.0286(9) Uani 1 1 d . . .
O18 O 0.6827(2) 0.13511(14) 0.26947(12) 0.0151(7) Uani 1 1 d . . .
O19 O 0.5578(2) 0.19082(18) 0.13871(15) 0.0289(9) Uani 1 1 d . . .
O20 O 0.73236(19) 0.20789(14) 0.18963(12) 0.0164(7) Uani 1 1 d . . .
H20 H 0.7309 0.2521 0.1788 0.020 Uiso 1 1 calc R . .
O21 O 0.6899(2) 0.10270(15) 0.16265(13) 0.0203(8) Uani 1 1 d . . .
O22 O 0.8446(2) 0.07063(16) 0.11483(15) 0.0263(8) Uani 1 1 d . . .
O23 O 0.7600(2) 0.17255(17) 0.07821(14) 0.0265(8) Uani 1 1 d . . .
O24 O 0.9016(2) 0.18881(15) 0.14546(13) 0.0195(7) Uani 1 1 d . . .
O25 O 0.7858(3) -0.05709(16) 0.27990(15) 0.0279(8) Uani 1 1 d . . .
H25 H 0.7300 -0.0616 0.2784 0.042 Uiso 1 1 calc R . .
O26 O 0.5526(3) 0.3936(2) 0.3305(2) 0.0563(14) Uani 1 1 d . . .
O27 O 0.8976(3) 0.35731(17) 0.22244(17) 0.0375(10) Uani 1 1 d . . .
O28 O 0.7190(3) 0.33105(17) 0.17849(16) 0.0388(10) Uani 1 1 d . . .
O29 O 0.7164(3) 0.37633(17) 0.28776(16) 0.0369(9) Uani 1 1 d . . .
O30 O 0.9253(3) -0.14388(18) 0.31225(16) 0.0383(10) Uani 1 1 d . . .
O31 O 0.7413(3) -0.04058(18) 0.12446(17) 0.0398(10) Uani 1 1 d . . .
O32 O 0.8649(3) -0.10419(17) 0.18841(16) 0.0371(10) Uani 1 1 d . . .
O33 O 0.4170(3) 0.47771(18) 0.32282(19) 0.0441(11) Uani 1 1 d . . .
O34 O 0.5374(3) 0.3405(2) 0.22333(18) 0.0485(12) Uani 1 1 d . . .
O35 O 0.8820(2) 0.38928(17) 0.32661(17) 0.0354(9) Uani 1 1 d . . .
O36 O 1.0068(3) 0.46990(19) 0.35968(18) 0.0497(12) Uani 1 1 d . . .
O37 O 0.6075(3) -0.0707(2) 0.2755(2) 0.0583(14) Uani 1 1 d . . .
N1 N 0.5630(3) 0.1610(2) 0.51208(17) 0.0250(10) Uani 1 1 d . . .
N2 N 0.5718(3) 0.20665(19) 0.96352(16) 0.0219(9) Uani 1 1 d . . .
N3 N 0.2743(3) 0.06594(19) 0.25959(17) 0.0253(10) Uani 1 1 d . E .
C1 C 0.7980(3) 0.0573(2) 0.29346(18) 0.0164(9) Uani 1 1 d . . .
C2 C 0.8454(3) 0.0970(2) 0.3346(2) 0.0221(11) Uani 1 1 d . . .
H2A H 0.8166 0.0899 0.3688 0.027 Uiso 1 1 calc R . .
H2B H 0.9086 0.0835 0.3374 0.027 Uiso 1 1 calc R . .
C3 C 0.6990(3) 0.0731(2) 0.2880(2) 0.0207(10) Uani 1 1 d . . .
H3A H 0.6710 0.0437 0.2635 0.025 Uiso 1 1 calc R . .
H3B H 0.6696 0.0679 0.3223 0.025 Uiso 1 1 calc R . .
C4 C 0.8475(3) 0.0604(2) 0.24100(19) 0.0196(10) Uani 1 1 d . . .
H4A H 0.9097 0.0455 0.2459 0.023 Uiso 1 1 calc R . .
H4B H 0.8176 0.0327 0.2159 0.023 Uiso 1 1 calc R . .
C5 C 0.8068(3) -0.0092(2) 0.3155(2) 0.0230(11) Uani 1 1 d . . .
H5A H 0.8690 -0.0151 0.3278 0.028 Uiso 1 1 calc R . .
H5B H 0.7668 -0.0130 0.3461 0.028 Uiso 1 1 calc R . .
C11 C 0.4761(3) 0.1327(3) 0.5321(2) 0.0273(12) Uani 1 1 d . . .
H11A H 0.4426 0.1647 0.5515 0.033 Uiso 1 1 calc R . .
H11B H 0.4913 0.0997 0.5571 0.033 Uiso 1 1 calc R . .
C12 C 0.4142(4) 0.1059(3) 0.4905(2) 0.0305(12) Uani 1 1 d . . .
H12A H 0.4035 0.1367 0.4628 0.037 Uiso 1 1 calc R . .
H12B H 0.4426 0.0694 0.4743 0.037 Uiso 1 1 calc R . .
C13 C 0.3268(4) 0.0879(3) 0.5154(3) 0.0406(15) Uani 1 1 d . . .
H13A H 0.2950 0.1254 0.5269 0.049 Uiso 1 1 calc R . .
H13B H 0.3391 0.0625 0.5466 0.049 Uiso 1 1 calc R . .
C14 C 0.2666(4) 0.0520(3) 0.4783(3) 0.0473(17) Uani 1 1 d . . .
H14A H 0.2461 0.0791 0.4502 0.071 Uiso 1 1 calc R . .
H14B H 0.2147 0.0361 0.4975 0.071 Uiso 1 1 calc R . .
H14C H 0.3003 0.0175 0.4634 0.071 Uiso 1 1 calc R . .
C15 C 0.6169(4) 0.1789(3) 0.5594(2) 0.0322(13) Uani 1 1 d . B .
H15A H 0.5786 0.2051 0.5818 0.039 Uiso 1 1 calc R . .
H15B H 0.6301 0.1410 0.5794 0.039 Uiso 1 1 calc R . .
C16 C 0.7028(6) 0.2118(5) 0.5508(3) 0.057(3) Uani 0.70 1 d P . .
H16A H 0.6909 0.2510 0.5323 0.069 Uiso 0.70 1 calc PR A 1
H16B H 0.7424 0.1865 0.5285 0.069 Uiso 0.70 1 calc PR A 1
C17 C 0.7485(6) 0.2248(4) 0.6012(3) 0.074(3) Uani 1 1 d . B 1
H17A H 0.7831 0.1877 0.6109 0.089 Uiso 1 1 calc R B 1
H17B H 0.7015 0.2303 0.6281 0.089 Uiso 1 1 calc R B 1
C18 C 0.8106(8) 0.2790(5) 0.6044(4) 0.063(3) Uani 0.70 1 d P B 1
H18A H 0.8616 0.2725 0.5810 0.095 Uiso 0.70 1 calc PR B 1
H18B H 0.8322 0.2834 0.6403 0.095 Uiso 0.70 1 calc PR B 1
H18C H 0.7785 0.3163 0.5941 0.095 Uiso 0.70 1 calc PR B 1
C18' C 0.7398(13) 0.2886(9) 0.5984(8) 0.033(4) Uiso 0.30 1 d P C 2
C19 C 0.6150(4) 0.1165(2) 0.4774(2) 0.0291(12) Uani 1 1 d . . .
H19A H 0.5806 0.1103 0.4448 0.035 Uiso 1 1 calc R . .
H19B H 0.6726 0.1361 0.4678 0.035 Uiso 1 1 calc R . .
C20 C 0.6348(4) 0.0544(3) 0.5007(3) 0.0364(14) Uani 1 1 d . . .
H20A H 0.5783 0.0342 0.5114 0.044 Uiso 1 1 calc R . .
H20B H 0.6733 0.0591 0.5318 0.044 Uiso 1 1 calc R . .
C21 C 0.6824(5) 0.0154(3) 0.4597(3) 0.057(2) Uani 1 1 d . . .
H21A H 0.6492 0.0185 0.4264 0.068 Uiso 1 1 calc R . .
H21B H 0.7432 0.0324 0.4539 0.068 Uiso 1 1 calc R . .
C22 C 0.6907(6) -0.0511(3) 0.4743(4) 0.071(3) Uani 1 1 d . . .
H22A H 0.7302 -0.0551 0.5047 0.106 Uiso 1 1 calc R . .
H22B H 0.7160 -0.0742 0.4450 0.106 Uiso 1 1 calc R . .
H22C H 0.6313 -0.0675 0.4829 0.106 Uiso 1 1 calc R . .
C23 C 0.5448(4) 0.2171(2) 0.4775(2) 0.0272(12) Uani 1 1 d . . .
H23A H 0.5177 0.2029 0.4443 0.033 Uiso 1 1 calc R . .
H23B H 0.6026 0.2370 0.4690 0.033 Uiso 1 1 calc R . .
C24 C 0.4825(4) 0.2649(2) 0.5024(2) 0.0333(13) Uani 1 1 d . . .
H24A H 0.4200 0.2496 0.5021 0.040 Uiso 1 1 calc R . .
H24B H 0.5003 0.2721 0.5391 0.040 Uiso 1 1 calc R . .
C25 C 0.4888(4) 0.3247(3) 0.4715(3) 0.0381(14) Uani 1 1 d . . .
H25A H 0.4849 0.3152 0.4338 0.046 Uiso 1 1 calc R . .
H25B H 0.4371 0.3511 0.4806 0.046 Uiso 1 1 calc R . .
C26 C 0.5725(4) 0.3590(3) 0.4815(3) 0.056(2) Uani 1 1 d . . .
H26A H 0.5744 0.3716 0.5182 0.084 Uiso 1 1 calc R . .
H26B H 0.5745 0.3955 0.4592 0.084 Uiso 1 1 calc R . .
H26C H 0.6241 0.3326 0.4738 0.084 Uiso 1 1 calc R . .
C27 C 0.6442(3) 0.1974(3) 0.9234(2) 0.0276(12) Uani 1 1 d . . .
H27A H 0.6410 0.1542 0.9113 0.033 Uiso 1 1 calc R . .
H27B H 0.6304 0.2239 0.8931 0.033 Uiso 1 1 calc R . .
C28 C 0.7391(3) 0.2101(3) 0.9397(2) 0.0312(13) Uani 1 1 d . . .
H28A H 0.7559 0.1835 0.9695 0.037 Uiso 1 1 calc R . .
H28B H 0.7455 0.2536 0.9506 0.037 Uiso 1 1 calc R . .
C29 C 0.7989(4) 0.1968(4) 0.8932(2) 0.0531(19) Uani 1 1 d . . .
H29A H 0.7805 0.2235 0.8639 0.064 Uiso 1 1 calc R . .
H29B H 0.7898 0.1536 0.8823 0.064 Uiso 1 1 calc R . .
C30 C 0.8980(4) 0.2070(4) 0.9042(3) 0.055(2) Uani 1 1 d . . .
H30A H 0.9075 0.2495 0.9156 0.082 Uiso 1 1 calc R . .
H30B H 0.9326 0.1993 0.8724 0.082 Uiso 1 1 calc R . .
H30C H 0.9177 0.1787 0.9316 0.082 Uiso 1 1 calc R . .
C31 C 0.5776(3) 0.2702(2) 0.9877(2) 0.0302(12) Uani 1 1 d . . .
H31A H 0.5297 0.2742 1.0142 0.036 Uiso 1 1 calc R . .
H31B H 0.6358 0.2740 1.0060 0.036 Uiso 1 1 calc R . .
C32 C 0.5692(4) 0.3221(3) 0.9500(3) 0.0411(15) Uani 1 1 d . . .
H32A H 0.5103 0.3206 0.9323 0.049 Uiso 1 1 calc R . .
H32B H 0.6169 0.3196 0.9233 0.049 Uiso 1 1 calc R . .
C33 C 0.5785(5) 0.3834(3) 0.9821(3) 0.0507(18) Uani 1 1 d . . .
H33A H 0.5378 0.3815 1.0125 0.061 Uiso 1 1 calc R . .
H33B H 0.6406 0.3867 0.9953 0.061 Uiso 1 1 calc R . .
C34 C 0.5577(5) 0.4375(3) 0.9519(3) 0.0539(19) Uani 1 1 d . . .
H34A H 0.5980 0.4398 0.9217 0.081 Uiso 1 1 calc R . .
H34B H 0.5656 0.4742 0.9736 0.081 Uiso 1 1 calc R . .
H34C H 0.4955 0.4353 0.9397 0.081 Uiso 1 1 calc R . .
C35 C 0.4841(3) 0.1979(2) 0.93484(19) 0.0245(11) Uani 1 1 d . . .
H35A H 0.4829 0.1558 0.9203 0.029 Uiso 1 1 calc R . .
H35B H 0.4826 0.2269 0.9051 0.029 Uiso 1 1 calc R . .
C36 C 0.4002(3) 0.2074(3) 0.9670(2) 0.0354(14) Uani 1 1 d . . .
H36A H 0.3931 0.2515 0.9754 0.043 Uiso 1 1 calc R . .
H36B H 0.4051 0.1843 1.0002 0.043 Uiso 1 1 calc R . .
C37 C 0.3180(3) 0.1846(3) 0.9360(3) 0.0378(15) Uani 1 1 d . . .
H37A H 0.2630 0.2006 0.9528 0.045 Uiso 1 1 calc R . .
H37B H 0.3207 0.2019 0.9003 0.045 Uiso 1 1 calc R . .
C38 C 0.3108(4) 0.1151(3) 0.9322(3) 0.0372(14) Uani 1 1 d . . .
H38A H 0.3663 0.0985 0.9174 0.056 Uiso 1 1 calc R . .
H38B H 0.2602 0.1042 0.9097 0.056 Uiso 1 1 calc R . .
H38C H 0.3014 0.0978 0.9671 0.056 Uiso 1 1 calc R . .
C39 C 0.5805(4) 0.1620(3) 1.0087(2) 0.0290(12) Uani 1 1 d . . .
H39A H 0.6409 0.1668 1.0240 0.035 Uiso 1 1 calc R . .
H39B H 0.5365 0.1738 1.0358 0.035 Uiso 1 1 calc R . .
C40 C 0.5666(4) 0.0948(3) 0.9960(2) 0.0379(15) Uani 1 1 d . . .
H40A H 0.6073 0.0827 0.9672 0.046 Uiso 1 1 calc R . .
H40B H 0.5042 0.0882 0.9842 0.046 Uiso 1 1 calc R . .
C41 C 0.5852(5) 0.0554(3) 1.0436(3) 0.0476(18) Uani 1 1 d . . .
H41A H 0.6475 0.0625 1.0554 0.057 Uiso 1 1 calc R . .
H41B H 0.5444 0.0676 1.0721 0.057 Uiso 1 1 calc R . .
C42 C 0.5726(8) -0.0119(4) 1.0319(3) 0.103(4) Uani 1 1 d . . .
H42A H 0.5099 -0.0196 1.0228 0.154 Uiso 1 1 calc R . .
H42B H 0.5886 -0.0362 1.0628 0.154 Uiso 1 1 calc R . .
H42C H 0.6112 -0.0237 1.0027 0.154 Uiso 1 1 calc R . .
C43 C 0.1905(3) 0.0310(3) 0.2755(2) 0.0271(12) Uani 1 1 d . . .
H43A H 0.1428 0.0401 0.2499 0.033 Uiso 1 1 calc R . .
H43B H 0.2035 -0.0136 0.2732 0.033 Uiso 1 1 calc R . .
C44 C 0.1552(4) 0.0444(3) 0.3288(2) 0.0380(15) Uani 1 1 d . . .
H44A H 0.1392 0.0885 0.3313 0.046 Uiso 1 1 calc R . .
H44B H 0.2022 0.0357 0.3550 0.046 Uiso 1 1 calc R . .
C45 C 0.0729(4) 0.0054(3) 0.3403(2) 0.0363(14) Uani 1 1 d . . .
H45A H 0.0258 0.0146 0.3142 0.044 Uiso 1 1 calc R . .
H45B H 0.0888 -0.0386 0.3369 0.044 Uiso 1 1 calc R . .
C46 C 0.0363(4) 0.0171(3) 0.3945(2) 0.0375(14) Uani 1 1 d . . .
H46A H 0.0822 0.0069 0.4204 0.056 Uiso 1 1 calc R . .
H46B H -0.0168 -0.0085 0.4002 0.056 Uiso 1 1 calc R . .
H46C H 0.0200 0.0606 0.3979 0.056 Uiso 1 1 calc R . .
C47 C 0.3091(3) 0.0425(3) 0.2088(2) 0.0284(12) Uani 1 1 d . . .
H47A H 0.3275 -0.0008 0.2137 0.034 Uiso 1 1 calc R . .
H47B H 0.3636 0.0662 0.1999 0.034 Uiso 1 1 calc R . .
C48 C 0.2460(4) 0.0452(3) 0.1627(2) 0.0394(15) Uani 1 1 d . . .
H48A H 0.2163 0.0859 0.1618 0.047 Uiso 1 1 calc R . .
H48B H 0.1991 0.0134 0.1667 0.047 Uiso 1 1 calc R . .
C49 C 0.2963(4) 0.0349(4) 0.1119(2) 0.0498(18) Uani 1 1 d . . .
H49A H 0.3367 -0.0009 0.1161 0.060 Uiso 1 1 calc R . .
H49B H 0.2525 0.0246 0.0842 0.060 Uiso 1 1 calc R . .
C50 C 0.3498(6) 0.0886(5) 0.0950(3) 0.105(4) Uani 1 1 d . . .
H50A H 0.3096 0.1229 0.0868 0.158 Uiso 1 1 calc R . .
H50B H 0.3846 0.0777 0.0639 0.158 Uiso 1 1 calc R . .
H50C H 0.3907 0.1008 0.1231 0.158 Uiso 1 1 calc R . .
C51 C 0.3480(3) 0.0594(3) 0.3005(2) 0.0319(13) Uani 1 1 d . . .
H51A H 0.4032 0.0786 0.2866 0.038 Uiso 1 1 calc R . .
H51B H 0.3300 0.0830 0.3318 0.038 Uiso 1 1 calc R . .
C52 C 0.3701(4) -0.0049(3) 0.3170(2) 0.0363(14) Uani 1 1 d . . .
H52A H 0.3920 -0.0289 0.2868 0.044 Uiso 1 1 calc R . .
H52B H 0.3161 -0.0254 0.3311 0.044 Uiso 1 1 calc R . .
C53 C 0.4438(5) -0.0011(4) 0.3595(3) 0.062(2) Uani 1 1 d . . .
H53A H 0.5002 0.0132 0.3432 0.074 Uiso 1 1 calc R . .
H53B H 0.4258 0.0301 0.3857 0.074 Uiso 1 1 calc R . .
C54 C 0.4603(6) -0.0575(4) 0.3855(3) 0.074(3) Uani 1 1 d . . .
H54A H 0.4137 -0.0645 0.4117 0.112 Uiso 1 1 calc R . .
H54B H 0.5190 -0.0558 0.4026 0.112 Uiso 1 1 calc R . .
H54C H 0.4597 -0.0912 0.3601 0.112 Uiso 1 1 calc R . .
C55 C 0.2488(4) 0.1342(3) 0.2560(3) 0.0387(15) Uani 1 1 d . . .
H55A H 0.2002 0.1384 0.2300 0.046 Uiso 1 1 calc R D 1
H55B H 0.2243 0.1471 0.2901 0.046 Uiso 1 1 calc R D 1
C56 C 0.3223(5) 0.1778(3) 0.2415(3) 0.067(3) Uani 1 1 d D E 1
H56A H 0.3412 0.1729 0.2047 0.080 Uiso 1 1 calc R E 1
H56B H 0.3749 0.1738 0.2647 0.080 Uiso 1 1 calc R E 1
C57 C 0.2701(7) 0.2400(5) 0.2507(4) 0.042(3) Uiso 0.60 1 d PD E 1
H57A H 0.2265 0.2471 0.2223 0.050 Uiso 0.60 1 calc PR E 1
H57B H 0.2372 0.2385 0.2842 0.050 Uiso 0.60 1 calc PR E 1
C58 C 0.3376(7) 0.2897(5) 0.2518(5) 0.049(3) Uiso 0.60 1 d PD E 1
H58A H 0.3726 0.2869 0.2840 0.073 Uiso 0.60 1 calc PR E 1
H58B H 0.3074 0.3296 0.2503 0.073 Uiso 0.60 1 calc PR E 1
H58C H 0.3777 0.2854 0.2217 0.073 Uiso 0.60 1 calc PR E 1
C57' C 0.3145(15) 0.2371(8) 0.2150(8) 0.054(6) Uiso 0.30 1 d PD F 2
C58' C 0.2614(12) 0.2714(9) 0.2550(7) 0.053(5) Uiso 0.40 1 d PD F 2

loop_
_atom_site_aniso_label
_atom_site_aniso_U_11
_atom_site_aniso_U_22
_atom_site_aniso_U_33
_atom_site_aniso_U_23
_atom_site_aniso_U_13
_atom_site_aniso_U_12
Mo1 0.01231(18) 0.0200(2) 0.0170(2) -0.00092(17) -0.00021(15) -0.00034(16)
Mo2 0.01536(18) 0.0195(2) 0.0167(2) -0.00108(17) -0.00299(16) -0.00394(17)
Mo3 0.0196(2) 0.0250(2) 0.01618(19) -0.00422(18) 0.00145(16) -0.00570(18)
Mo4 0.01420(19) 0.0199(2) 0.0208(2) -0.00073(17) 0.00138(16) -0.00101(16)
Mo5 0.01321(19) 0.0226(2) 0.0217(2) -0.00271(18) -0.00339(16) -0.00150(16)
Mo6 0.01556(19) 0.0198(2) 0.01625(19) -0.00250(16) -0.00214(15) -0.00099(17)
Cr1 0.0120(3) 0.0139(3) 0.0152(3) -0.0009(3) -0.0005(3) -0.0010(3)
O1 0.0122(15) 0.0151(16) 0.0164(16) 0.0019(13) -0.0027(12) 0.0009(13)
O2 0.0136(15) 0.0151(16) 0.0171(16) 0.0030(13) -0.0025(12) -0.0028(13)
O3 0.0206(17) 0.0257(19) 0.0246(19) -0.0023(16) -0.0015(15) 0.0060(15)
O4 0.0116(15) 0.0243(18) 0.0259(18) 0.0023(15) -0.0026(13) 0.0001(14)
O5 0.0182(16) 0.0314(19) 0.0244(19) 0.0023(17) -0.0018(14) -0.0067(15)
O6 0.0205(17) 0.0281(19) 0.030(2) -0.0037(17) -0.0033(15) -0.0060(15)
O7 0.0273(18) 0.033(2) 0.024(2) -0.0040(17) -0.0050(15) 0.0032(17)
O8 0.0259(18) 0.0201(18) 0.0195(18) -0.0046(14) -0.0033(14) -0.0059(15)
O9 0.0175(15) 0.0125(15) 0.0182(16) 0.0011(14) -0.0038(13) -0.0021(13)
O10 0.033(2) 0.051(3) 0.0168(19) 0.0027(18) -0.0023(15) -0.0131(19)
O11 0.034(2) 0.035(2) 0.040(2) -0.0183(19) 0.0150(18) -0.0084(18)
O12 0.0190(16) 0.0224(17) 0.0179(17) 0.0029(15) 0.0017(13) -0.0053(14)
O13 0.0186(16) 0.0113(15) 0.0215(17) 0.0014(14) -0.0014(13) -0.0033(13)
O14 0.0277(19) 0.030(2) 0.029(2) -0.0018(17) 0.0076(15) 0.0037(17)
O15 0.0196(17) 0.0313(19) 0.031(2) 0.0002(17) -0.0019(15) -0.0039(16)
O16 0.0149(16) 0.0253(18) 0.0258(19) -0.0013(16) -0.0028(14) 0.0019(14)
O17 0.0154(17) 0.031(2) 0.040(2) -0.0060(18) 0.0008(16) -0.0030(16)
O18 0.0158(15) 0.0140(16) 0.0156(16) 0.0017(13) 0.0002(12) -0.0018(13)
O19 0.0251(18) 0.037(2) 0.025(2) -0.0050(18) -0.0104(15) 0.0057(17)
O20 0.0167(16) 0.0149(16) 0.0175(16) 0.0024(13) 0.0006(13) 0.0008(12)
O21 0.0173(17) 0.0197(17) 0.0241(19) -0.0056(14) -0.0041(13) -0.0010(14)
O22 0.0258(18) 0.0244(19) 0.029(2) -0.0084(17) -0.0013(16) -0.0028(16)
O23 0.0242(18) 0.030(2) 0.0250(19) 0.0010(17) -0.0087(14) -0.0056(16)
O24 0.0168(16) 0.0222(17) 0.0195(17) 0.0015(14) 0.0013(13) -0.0007(15)
O25 0.034(2) 0.0184(18) 0.032(2) -0.0024(15) -0.0025(18) -0.0035(17)
O26 0.044(3) 0.040(3) 0.084(4) 0.015(3) 0.021(3) 0.013(2)
O27 0.042(2) 0.0245(19) 0.046(3) 0.0087(19) -0.002(2) -0.0064(19)
O28 0.053(3) 0.025(2) 0.038(2) 0.0096(18) 0.007(2) 0.0072(19)
O29 0.040(2) 0.023(2) 0.048(3) 0.0039(18) -0.001(2) 0.0027(18)
O30 0.048(2) 0.033(2) 0.034(2) 0.0064(19) 0.0107(19) 0.0113(19)
O31 0.047(2) 0.034(2) 0.038(2) -0.002(2) -0.0086(19) -0.0078(19)
O32 0.046(2) 0.029(2) 0.037(2) -0.0020(19) -0.0027(19) 0.0094(18)
O33 0.042(2) 0.029(2) 0.061(3) 0.001(2) -0.007(2) 0.0114(19)
O34 0.057(3) 0.039(2) 0.049(3) 0.012(2) 0.012(2) 0.019(2)
O35 0.032(2) 0.029(2) 0.045(3) 0.0043(19) 0.0004(18) -0.0022(17)
O36 0.061(3) 0.041(2) 0.047(3) -0.005(2) 0.007(2) -0.026(2)
O37 0.044(3) 0.070(3) 0.061(3) 0.008(3) -0.006(2) -0.029(3)
N1 0.024(2) 0.030(2) 0.021(2) 0.004(2) 0.0016(17) 0.0005(19)
N2 0.020(2) 0.026(2) 0.020(2) -0.0058(18) -0.0052(16) 0.0013(18)
N3 0.024(2) 0.024(2) 0.028(2) -0.0039(19) 0.0005(19) -0.0005(19)
C1 0.019(2) 0.014(2) 0.017(2) -0.0010(19) -0.0050(18) -0.0006(19)
C2 0.026(3) 0.015(2) 0.025(3) 0.002(2) -0.007(2) -0.004(2)
C3 0.018(2) 0.016(2) 0.028(3) 0.002(2) -0.006(2) 0.000(2)
C4 0.023(2) 0.015(2) 0.021(3) 0.003(2) 0.000(2) 0.000(2)
C5 0.028(3) 0.016(2) 0.024(3) 0.000(2) -0.002(2) -0.004(2)
C11 0.028(3) 0.034(3) 0.020(3) -0.002(2) 0.005(2) -0.002(2)
C12 0.027(3) 0.032(3) 0.033(3) 0.001(2) 0.002(2) -0.003(2)
C13 0.035(3) 0.038(3) 0.049(4) -0.006(3) 0.006(3) 0.003(3)
C14 0.033(3) 0.048(4) 0.061(5) -0.011(3) -0.015(3) -0.001(3)
C15 0.040(3) 0.036(3) 0.020(3) -0.003(2) -0.002(2) -0.004(3)
C16 0.043(5) 0.103(9) 0.025(4) 0.026(5) -0.014(4) -0.057(6)
C17 0.075(5) 0.073(5) 0.074(6) 0.030(5) -0.036(5) -0.047(5)
C18 0.073(8) 0.066(7) 0.052(7) -0.007(6) 0.012(5) -0.038(6)
C19 0.034(3) 0.026(3) 0.027(3) -0.003(2) 0.007(2) 0.004(2)
C20 0.030(3) 0.031(3) 0.047(4) 0.011(3) 0.010(3) 0.005(3)
C21 0.068(5) 0.042(4) 0.059(5) 0.004(4) 0.021(4) 0.017(4)
C22 0.075(6) 0.049(4) 0.089(7) 0.012(4) 0.017(5) 0.025(4)
C23 0.036(3) 0.027(3) 0.018(2) -0.001(2) 0.006(2) 0.010(2)
C24 0.034(3) 0.030(3) 0.036(3) -0.002(3) 0.007(3) 0.001(3)
C25 0.038(3) 0.031(3) 0.044(4) 0.001(3) 0.009(3) 0.010(3)
C26 0.047(4) 0.030(3) 0.092(6) -0.002(4) 0.024(4) 0.008(3)
C27 0.023(3) 0.039(3) 0.021(3) -0.006(2) 0.003(2) -0.001(2)
C28 0.021(3) 0.044(4) 0.029(3) -0.005(3) -0.001(2) 0.000(2)
C29 0.032(3) 0.092(6) 0.035(4) -0.015(4) 0.008(3) -0.009(4)
C30 0.034(3) 0.089(6) 0.041(4) -0.008(4) 0.002(3) -0.001(4)
C31 0.024(3) 0.035(3) 0.033(3) -0.013(3) -0.008(2) -0.002(2)
C32 0.046(4) 0.033(3) 0.044(4) -0.012(3) -0.012(3) 0.001(3)
C33 0.057(4) 0.039(4) 0.056(5) -0.012(3) -0.017(4) -0.006(3)
C34 0.049(4) 0.044(4) 0.069(5) -0.009(4) -0.007(4) -0.003(3)
C35 0.021(2) 0.030(3) 0.023(3) -0.004(2) -0.013(2) -0.001(2)
C36 0.021(3) 0.051(4) 0.034(3) -0.015(3) -0.008(2) 0.002(3)
C37 0.022(3) 0.044(4) 0.047(4) -0.010(3) -0.010(2) 0.005(3)
C38 0.030(3) 0.037(3) 0.045(4) -0.001(3) -0.006(3) -0.005(3)
C39 0.027(3) 0.041(3) 0.019(3) 0.007(2) -0.007(2) 0.000(3)
C40 0.044(4) 0.041(4) 0.028(3) 0.008(3) -0.016(3) -0.009(3)
C41 0.060(4) 0.048(4) 0.035(4) 0.016(3) -0.026(3) -0.013(3)
C42 0.180(11) 0.053(5) 0.076(7) 0.031(5) -0.082(7) -0.035(6)
C43 0.016(2) 0.038(3) 0.028(3) -0.002(2) -0.003(2) -0.004(2)
C44 0.022(3) 0.055(4) 0.037(3) -0.010(3) -0.001(2) 0.000(3)
C45 0.027(3) 0.058(4) 0.024(3) -0.005(3) 0.000(2) -0.006(3)
C46 0.042(3) 0.043(4) 0.027(3) 0.005(3) 0.003(2) 0.008(3)
C47 0.021(3) 0.036(3) 0.027(3) -0.005(2) -0.001(2) 0.000(2)
C48 0.028(3) 0.061(4) 0.029(3) 0.002(3) -0.008(2) -0.005(3)
C49 0.034(3) 0.086(5) 0.029(3) -0.004(3) -0.004(3) 0.003(4)
C50 0.086(7) 0.185(12) 0.046(5) 0.035(7) -0.011(5) -0.053(8)
C51 0.021(3) 0.041(3) 0.034(3) -0.008(3) -0.005(2) -0.005(2)
C52 0.027(3) 0.042(3) 0.040(3) 0.009(3) -0.002(3) -0.002(3)
C53 0.075(5) 0.064(5) 0.047(4) 0.010(4) -0.004(4) 0.024(4)
C54 0.087(6) 0.076(6) 0.059(6) 0.012(5) 0.007(5) -0.004(5)
C55 0.040(3) 0.025(3) 0.051(4) -0.004(3) -0.006(3) 0.010(3)
C56 0.078(5) 0.029(3) 0.092(7) 0.019(4) -0.042(5) -0.011(4)

loop_
_atom_type_symbol
_atom_type_description
_atom_type_scat_dispersion_real
_atom_type_scat_dispersion_imag
_atom_type_scat_source
Mo Mo -1.6832 0.6857 'International Tables Vol C Tables 4.2.6.8 and 6.1.1.4'
Cr Cr 0.3209 0.6236 'International Tables Vol C Tables 4.2.6.8 and 6.1.1.4'
O O 0.0106 0.0060 'International Tables Vol C Tables 4.2.6.8 and 6.1.1.4'
N N 0.0061 0.0033 'International Tables Vol C Tables 4.2.6.8 and 6.1.1.4'
C C 0.0033 0.0016 'International Tables Vol C Tables 4.2.6.8 and 6.1.1.4'
H H 0.0000 0.0000 'International Tables Vol C Tables 4.2.6.8 and 6.1.1.4'

loop_
_geom_angle_atom_site_label_1
_geom_angle_atom_site_label_2
_geom_angle_atom_site_label_3
_geom_angle
O3 Mo1 O5 106.11(17)
O3 Mo1 O24 101.24(15)
O5 Mo1 O24 97.86(15)
O3 Mo1 O4 97.13(16)
O5 Mo1 O4 101.88(15)
O24 Mo1 O4 148.05(13)
O3 Mo1 O2 158.59(14)
O5 Mo1 O2 94.23(14)
O24 Mo1 O2 82.11(12)
O4 Mo1 O2 71.65(12)
O3 Mo1 O1 90.60(14)
O5 Mo1 O1 161.95(14)
O24 Mo1 O1 71.65(12)
O4 Mo1 O1 82.31(12)
O2 Mo1 O1 70.21(11)
O7 Mo2 O6 105.56(17)
O7 Mo2 O4 96.52(15)
O6 Mo2 O4 103.36(16)
O7 Mo2 O8 100.80(16)
O6 Mo2 O8 98.00(16)
O4 Mo2 O8 147.69(13)
O7 Mo2 O2 160.18(14)
O6 Mo2 O2 92.65(14)
O4 Mo2 O2 71.21(12)
O8 Mo2 O2 83.97(13)
O7 Mo2 O9 93.51(15)
O6 Mo2 O9 159.58(14)
O4 Mo2 O9 81.17(12)
O8 Mo2 O9 70.79(12)
O2 Mo2 O9 69.70(11)
O10 Mo3 O11 105.4(2)
O10 Mo3 O12 96.07(16)
O11 Mo3 O12 101.87(16)
O10 Mo3 O8 102.24(16)
O11 Mo3 O8 97.50(16)
O12 Mo3 O8 148.68(14)
O10 Mo3 O13 158.35(16)
O11 Mo3 O13 94.78(17)
O12 Mo3 O13 71.76(12)
O8 Mo3 O13 82.36(12)
O10 Mo3 O9 90.72(16)
O11 Mo3 O9 162.35(16)
O12 Mo3 O9 83.06(12)
O8 Mo3 O9 71.62(12)
O13 Mo3 O9 70.45(11)
O15 Mo4 O14 105.49(17)
O15 Mo4 O12 98.04(15)
O14 Mo4 O12 102.03(16)
O15 Mo4 O16 101.18(16)
O14 Mo4 O16 98.48(16)
O12 Mo4 O16 146.89(13)
O15 Mo4 O13 161.20(14)
O14 Mo4 O13 92.29(15)
O12 Mo4 O13 71.78(12)
O16 Mo4 O13 81.76(13)
O15 Mo4 O18 92.89(14)
O14 Mo4 O18 160.57(14)
O12 Mo4 O18 81.12(13)
O16 Mo4 O18 71.27(12)
O13 Mo4 O18 70.28(11)
O19 Mo5 O17 105.90(18)
O19 Mo5 O16 99.54(16)
O17 Mo5 O16 101.70(16)
O19 Mo5 O21 102.42(16)
O17 Mo5 O21 95.69(16)
O16 Mo5 O21 146.95(13)
O19 Mo5 O20 94.28(15)
O17 Mo5 O20 158.18(14)
O16 Mo5 O20 82.60(13)
O21 Mo5 O20 71.46(12)
O19 Mo5 O18 162.41(15)
O17 Mo5 O18 90.62(15)
O16 Mo5 O18 70.57(12)
O21 Mo5 O18 81.45(13)
O20 Mo5 O18 70.45(11)
O23 Mo6 O22 105.80(18)
O23 Mo6 O24 98.56(15)
O22 Mo6 O24 101.63(15)
O23 Mo6 O21 102.98(15)
O22 Mo6 O21 95.87(15)
O24 Mo6 O21 147.29(14)
O23 Mo6 O20 95.70(15)
O22 Mo6 O20 157.04(15)
O24 Mo6 O20 82.63(12)
O21 Mo6 O20 71.06(12)
O23 Mo6 O1 163.16(14)
O22 Mo6 O1 89.54(15)
O24 Mo6 O1 71.00(12)
O21 Mo6 O1 81.83(13)
O20 Mo6 O1 70.34(11)
O1 Cr1 O2 85.59(13)
O1 Cr1 O13 175.72(14)
O2 Cr1 O13 96.63(13)
O1 Cr1 O9 91.21(13)
O2 Cr1 O9 85.41(13)
O13 Cr1 O9 85.33(13)
O1 Cr1 O18 91.88(13)
O2 Cr1 O18 176.24(14)
O13 Cr1 O18 85.73(13)
O9 Cr1 O18 91.87(13)
O1 Cr1 O20 86.05(13)
O2 Cr1 O20 96.46(13)
O13 Cr1 O20 97.30(13)
O9 Cr1 O20 176.55(14)
O18 Cr1 O20 86.13(13)
C4 O1 Cr1 118.2(3)
C4 O1 Mo1 121.2(3)
Cr1 O1 Mo1 101.28(13)
C4 O1 Mo6 119.5(3)
Cr1 O1 Mo6 100.76(12)
Mo1 O1 Mo6 90.68(11)
Cr1 O2 Mo1 102.87(13)
Cr1 O2 Mo2 103.55(13)
Mo1 O2 Mo2 92.44(11)
Mo1 O4 Mo2 119.71(17)
Mo2 O8 Mo3 120.71(17)
C2 O9 Cr1 117.2(3)
C2 O9 Mo3 120.1(3)
Cr1 O9 Mo3 101.93(13)
C2 O9 Mo2 119.6(3)
Cr1 O9 Mo2 101.26(13)
Mo3 O9 Mo2 92.23(11)
Mo4 O12 Mo3 119.98(17)
Cr1 O13 Mo3 102.28(13)
Cr1 O13 Mo4 102.36(13)
Mo3 O13 Mo4 91.79(11)
Mo5 O16 Mo4 121.52(17)
C3 O18 Cr1 117.2(3)
C3 O18 Mo4 119.7(3)
Cr1 O18 Mo4 101.55(13)
C3 O18 Mo5 122.3(3)
Cr1 O18 Mo5 99.93(13)
Mo4 O18 Mo5 91.27(11)
Cr1 O20 Mo5 103.43(13)
Cr1 O20 Mo6 102.77(13)
Mo5 O20 Mo6 93.17(11)
Mo5 O21 Mo6 119.25(17)
Mo1 O24 Mo6 121.33(17)
C15 N1 C11 106.7(4)
C15 N1 C19 111.2(4)
C11 N1 C19 111.9(4)
C15 N1 C23 110.8(4)
C11 N1 C23 111.4(4)
C19 N1 C23 104.9(4)
C27 N2 C35 105.8(4)
C27 N2 C39 112.0(4)
C35 N2 C39 111.4(4)
C27 N2 C31 111.2(4)
C35 N2 C31 111.2(4)
C39 N2 C31 105.4(4)
C47 N3 C43 110.5(4)
C47 N3 C51 108.5(4)
C43 N3 C51 111.3(4)
C47 N3 C55 111.3(4)
C43 N3 C55 107.3(4)
C51 N3 C55 108.1(4)
C3 C1 C2 112.5(4)
C3 C1 C4 112.1(4)
C2 C1 C4 110.8(4)
C3 C1 C5 108.9(4)
C2 C1 C5 103.5(4)
C4 C1 C5 108.6(4)
O9 C2 C1 113.9(4)
O18 C3 C1 113.7(4)
O1 C4 C1 113.0(4)
O25 C5 C1 115.5(4)
N1 C11 C12 115.7(4)
C13 C12 C11 109.1(5)
C12 C13 C14 112.3(5)
C16 C15 N1 117.7(5)
C15 C16 C17 110.9(6)
C16 C17 C18 118.7(7)
C20 C19 N1 116.0(5)
C19 C20 C21 108.5(5)
C22 C21 C20 113.7(6)
N1 C23 C24 113.9(4)
C25 C24 C23 108.9(5)
C26 C25 C24 113.1(6)
C28 C27 N2 117.5(4)
C27 C28 C29 107.5(5)
C28 C29 C30 113.5(5)
C32 C31 N2 114.8(4)
C31 C32 C33 107.2(5)
C34 C33 C32 113.1(6)
N2 C35 C36 115.7(4)
C35 C36 C37 109.5(4)
C38 C37 C36 114.1(5)
C40 C39 N2 116.3(4)
C39 C40 C41 110.4(5)
C42 C41 C40 111.6(6)
C44 C43 N3 116.0(4)
C43 C44 C45 110.6(5)
C46 C45 C44 111.9(5)
N3 C47 C48 116.9(4)
C47 C48 C49 110.9(5)
C50 C49 C48 113.6(7)
C52 C51 N3 116.1(4)
C51 C52 C53 107.7(5)
C54 C53 C52 114.0(7)
C56 C55 N3 116.5(5)
C55 C56 C57 98.3(6)
C58 C57 C56 107.0(8)

loop_
_geom_bond_atom_site_label_1
_geom_bond_atom_site_label_2
_geom_bond_distance
Mo1 O3 1.706(3)
Mo1 O5 1.712(3)
Mo1 O24 1.913(3)
Mo1 O4 1.914(3)
Mo1 O2 2.293(3)
Mo1 O1 2.341(3)
Mo2 O7 1.698(4)
Mo2 O6 1.711(3)
Mo2 O4 1.924(3)
Mo2 O8 1.932(3)
Mo2 O2 2.304(3)
Mo2 O9 2.363(3)
Mo3 O10 1.689(4)
Mo3 O11 1.699(4)
Mo3 O12 1.924(3)
Mo3 O8 1.948(3)
Mo3 O13 2.309(3)
Mo3 O9 2.316(3)
Mo4 O15 1.702(3)
Mo4 O14 1.708(4)
Mo4 O12 1.912(3)
Mo4 O16 1.945(3)
Mo4 O13 2.317(3)
Mo4 O18 2.336(3)
Mo5 O19 1.687(4)
Mo5 O17 1.716(4)
Mo5 O16 1.921(3)
Mo5 O21 1.922(3)
Mo5 O20 2.282(3)
Mo5 O18 2.383(3)
Mo6 O23 1.700(3)
Mo6 O22 1.708(3)
Mo6 O24 1.924(3)
Mo6 O21 1.930(3)
Mo6 O20 2.294(3)
Mo6 O1 2.362(3)
Cr1 O1 1.960(3)
Cr1 O2 1.963(3)
Cr1 O13 1.966(3)
Cr1 O9 1.970(3)
Cr1 O18 1.971(3)
Cr1 O20 1.971(3)
O1 C4 1.442(5)
O9 C2 1.443(5)
O18 C3 1.450(5)
O25 C5 1.420(6)
N1 C15 1.508(6)
N1 C11 1.524(6)
N1 C19 1.526(6)
N1 C23 1.532(6)
N2 C27 1.505(6)
N2 C35 1.514(6)
N2 C39 1.517(6)
N2 C31 1.518(6)
N3 C47 1.492(7)
N3 C43 1.519(6)
N3 C51 1.526(6)
N3 C55 1.536(6)
C1 C3 1.524(6)
C1 C2 1.535(6)
C1 C4 1.536(6)
C1 C5 1.558(6)
C11 C12 1.527(7)
C12 C13 1.505(7)
C13 C14 1.524(8)
C15 C16 1.485(9)
C16 C17 1.489(10)
C17 C18 1.501(11)
C19 C20 1.505(7)
C20 C21 1.526(8)
C21 C22 1.499(9)
C23 C24 1.534(7)
C24 C25 1.527(8)
C25 C26 1.478(9)
C27 C28 1.502(7)
C28 C29 1.517(7)
C29 C30 1.522(8)
C31 C32 1.491(8)
C32 C33 1.571(8)
C33 C34 1.443(9)
C35 C36 1.514(7)
C36 C37 1.543(7)
C37 C38 1.517(8)
C39 C40 1.511(8)
C40 C41 1.518(8)
C41 C42 1.505(10)
C43 C44 1.495(7)
C44 C45 1.521(8)
C45 C46 1.516(7)
C47 C48 1.511(7)
C48 C49 1.521(8)
C49 C50 1.481(11)
C51 C52 1.498(8)
C52 C53 1.551(9)
C53 C54 1.417(10)
C55 C56 1.496(9)
C56 C57 1.579(11)
C57 C58 1.478(12)
C57' C58' 1.496(17)
